data_7026267
loop_
_publ_author_name
'Akutagawa, Tomoyuki'
'Sato, Daisuke'
'Ye, Qiong'
'Endo, Toru'
'Noro, Shin-ichiro'
'Takeda, Sadamu'
'Nakamura, Takayoshi'

_publ_section_title
;
 [18]Crown-6 rotator in spin-ladder compound of
 m-aminoanilinium([18]crown-6)[Ni(dmit)2]-.
;
_journal_issue 35
_journal_name_full 'Dalton transactions (Cambridge, England : 2003)'
_journal_page_first 8219
_journal_page_last 8227
_journal_paper_doi 10.1039/c0dt00308e
_journal_volume 39
_journal_year 2010
_chemical_formula_moiety 'C24 H33 N2 Ni O6 S10 '
_chemical_formula_sum 'C24 H33 N2 Ni O6 S10'
_chemical_formula_weight 824.83
_space_group_IT_number 2
_symmetry_cell_setting triclinic
_symmetry_Int_Tables_number 2
_symmetry_space_group_name_Hall '-P 1'
_symmetry_space_group_name_H-M 'P -1'
_cell_angle_alpha 82.92(2)
_cell_angle_beta 75.67(2)
_cell_angle_gamma 78.02(2)
_cell_formula_units_Z 2
_cell_length_a 10.780(5)
_cell_length_b 12.576(7)
_cell_length_c 13.666(7)
_cell_measurement_reflns_used 12954
_cell_measurement_temperature 300
_cell_measurement_theta_max 27.6
_cell_measurement_theta_min 3.0
_cell_volume 1750.9(16)
_computing_cell_refinement PROCESS-AUTO
_computing_data_collection PROCESS-AUTO
_computing_data_reduction CrystalStructure
_computing_publication_material 'CrystalStructure 3.8'
_computing_structure_refinement CRYSTALS
_computing_structure_solution SIR2002
_diffrn_ambient_temperature 300
_diffrn_detector_area_resol_mean 10.00
_diffrn_measured_fraction_theta_full 0.982
_diffrn_measured_fraction_theta_max 0.982
_diffrn_measurement_device_type 'Rigaku RAXIS-RAPID'
_diffrn_measurement_method \w
_diffrn_radiation_type 'Mo K\a'
_diffrn_radiation_wavelength 0.71070
_diffrn_reflns_av_R_equivalents 0.038
_diffrn_reflns_limit_h_max 13
_diffrn_reflns_limit_h_min -13
_diffrn_reflns_limit_k_max 16
_diffrn_reflns_limit_k_min -16
_diffrn_reflns_limit_l_max 17
_diffrn_reflns_limit_l_min -17
_diffrn_reflns_number 16994
_diffrn_reflns_theta_full 27.48
_diffrn_reflns_theta_max 27.48
_exptl_absorpt_coefficient_mu 1.190
_exptl_absorpt_correction_T_max 0.788
_exptl_absorpt_correction_T_min 0.512
_exptl_absorpt_correction_type multi-scan
_exptl_absorpt_process_details
;
Higashi, T. (1995). Program for Absorption Correction.
Rigaku Corporation, Tokyo, Japan.
;
_exptl_crystal_colour black
_exptl_crystal_density_diffrn 1.564
_exptl_crystal_density_method 'not measured'
_exptl_crystal_description block
_exptl_crystal_F_000 854.00
_exptl_crystal_size_max 0.40
_exptl_crystal_size_mid 0.30
_exptl_crystal_size_min 0.20
_refine_diff_density_max 0.68
_refine_diff_density_min -0.52
_refine_ls_extinction_method none
_refine_ls_goodness_of_fit_ref 0.400
_refine_ls_hydrogen_treatment mixed
_refine_ls_number_parameters 421
_refine_ls_number_reflns 5805
_refine_ls_R_factor_gt 0.0510
_refine_ls_shift/su_max 0.0174
_refine_ls_structure_factor_coef Fsqd
_refine_ls_weighting_details
;
Chebychev polynomial with 3 parameters (Carruthers & Watkin, 1979)
13521.6000 18840.2000 5543.9900
;
_refine_ls_weighting_scheme calc
_refine_ls_wR_factor_ref 0.0883
_reflns_number_gt 5423
_reflns_number_total 7873
_reflns_threshold_expression F^2^>2.0\s(F^2^)
_cod_data_source_file c0dt00308e.txt
_cod_data_source_block satodai
_cod_original_formula_sum 'C24 H33 N2 Ni O6 S10 '
_cod_database_code 7026267

loop_
_symmetry_equiv_pos_site_id
_symmetry_equiv_pos_as_xyz
1 +X,+Y,+Z
2 -X,-Y,-Z

loop_
_atom_site_label
_atom_site_type_symbol
_atom_site_fract_x
_atom_site_fract_y
_atom_site_fract_z
_atom_site_U_iso_or_equiv
_atom_site_adp_type
_atom_site_occupancy
_atom_site_symmetry_multiplicity
_atom_site_calc_flag
_atom_site_refinement_flags
Ni(1) Ni 0.80848(3) 0.18723(3) 0.07285(3) 0.03679(10) Uani 1.00 1 d .
S(1) S 0.71456(14) 0.74265(9) -0.12565(11) 0.0840(4) Uani 1.00 1 d .
S(2) S 0.64397(11) 0.52159(8) -0.09608(9) 0.0636(2) Uani 1.00 1 d .
S(3) S 0.83406(9) 0.56166(6) 0.00360(7) 0.0500(2) Uani 1.00 1 d .
S(4) S 0.67308(10) 0.28328(7) -0.01240(9) 0.0597(2) Uani 1.00 1 d .
S(5) S 0.87871(10) 0.32833(7) 0.09570(8) 0.0517(2) Uani 1.00 1 d .
S(6) S 0.74128(8) 0.04310(6) 0.04970(7) 0.0475(2) Uani 1.00 1 d .
S(7) S 0.95226(8) 0.09403(7) 0.15150(7) 0.0485(2) Uani 1.00 1 d .
S(8) S 0.83262(9) -0.19748(6) 0.11023(7) 0.0508(2) Uani 1.00 1 d .
S(9) S 1.02300(8) -0.15017(7) 0.20461(7) 0.0510(2) Uani 1.00 1 d .
S(10) S 0.98727(10) -0.38119(7) 0.21631(7) 0.0545(2) Uani 1.00 1 d .
O(1) O 0.6901(3) 0.0284(2) 0.4089(2) 0.0699(8) Uiso 0.90 1 d P
O(2) O 0.5005(3) 0.2116(2) 0.3852(2) 0.0731(8) Uiso 0.90 1 d P
O(3) O 0.4270(3) 0.3797(2) 0.5192(2) 0.0711(8) Uiso 0.90 1 d P
O(4) O 0.4453(3) 0.2920(2) 0.7152(2) 0.0680(7) Uiso 0.90 1 d P
O(5) O 0.6469(2) 0.1223(2) 0.7547(2) 0.0529(5) Uiso 0.90 1 d P
O(6) O 0.7472(3) -0.0194(2) 0.6005(2) 0.0648(7) Uiso 0.90 1 d P
O(7) O 0.6037(17) 0.1352(15) 0.3798(13) 0.034(3) Uiso 0.10 1 d P
O(8) O 0.443(2) 0.319(2) 0.456(2) 0.073(7) Uiso 0.10 1 d P
O(9) O 0.429(2) 0.3832(19) 0.6241(19) 0.049(4) Uiso 0.10 1 d P
O(10) O 0.569(2) 0.246(2) 0.763(2) 0.056(5) Uiso 0.10 1 d P
O(11) O 0.698(2) 0.051(2) 0.700(2) 0.053(5) Uiso 0.10 1 d P
O(12) O 0.728(2) -0.021(2) 0.4991(18) 0.054(5) Uiso 0.10 1 d P
N(1) N 0.7663(3) 0.3235(2) 0.6615(2) 0.0552(8) Uani 1.00 1 d .
N(2) N 0.6610(2) 0.2138(2) 0.53758(19) 0.0450(6) Uani 1.00 1 d .
C(1) C 0.7311(3) 0.6151(2) -0.0759(2) 0.0507(9) Uani 1.00 1 d .
C(2) C 0.7099(2) 0.4103(2) -0.0224(2) 0.0415(7) Uani 1.00 1 d .
C(3) C 0.7989(3) 0.4306(2) 0.0251(2) 0.0407(6) Uani 1.00 1 d .
C(4) C 0.8418(2) -0.0595(2) 0.1039(2) 0.0386(6) Uani 1.00 1 d .
C(5) C 0.9321(2) -0.0378(2) 0.1483(2) 0.0387(6) Uani 1.00 1 d .
C(6) C 0.9492(3) -0.2492(2) 0.1781(2) 0.0454(7) Uani 1.00 1 d .
C(7) C 0.7756(2) 0.2625(2) 0.4962(2) 0.0453(7) Uani 1.00 1 d .
C(8) C 0.8242(3) 0.3140(2) 0.5598(2) 0.0450(7) Uani 1.00 1 d .
C(9) C 0.9330(3) 0.3627(2) 0.5165(2) 0.0486(8) Uani 1.00 1 d .
C(10) C 0.9890(3) 0.3594(3) 0.4123(3) 0.0599(10) Uani 1.00 1 d .
C(11) C 0.9389(4) 0.3070(3) 0.3511(3) 0.0620(10) Uani 1.00 1 d .
C(12) C 0.8346(3) 0.2577(3) 0.3941(2) 0.0538(8) Uani 1.00 1 d .
C(13) C 0.7455(4) -0.0766(4) 0.4394(3) 0.0845(15) Uani 1.00 1 d .
C(14) C 0.8302(4) -0.0677(4) 0.5163(4) 0.0902(17) Uani 1.00 1 d .
C(15) C 0.8115(4) -0.0249(3) 0.6778(3) 0.0688(11) Uani 1.00 1 d .
C(16) C 0.7060(4) 0.0140(3) 0.7726(3) 0.0723(13) Uani 1.00 1 d .
C(17) C 0.5326(4) 0.1512(3) 0.8269(2) 0.0630(11) Uani 1.00 1 d .
C(18) C 0.4755(4) 0.2742(4) 0.8097(3) 0.0744(13) Uani 1.00 1 d .
C(19) C 0.3965(6) 0.4039(4) 0.6939(5) 0.102(2) Uani 1.00 1 d .
C(20) C 0.3344(4) 0.4170(4) 0.6036(4) 0.0942(17) Uani 1.00 1 d .
C(21) C 0.3664(5) 0.3794(4) 0.4397(5) 0.101(2) Uani 1.00 1 d .
C(22) C 0.4673(5) 0.3225(4) 0.3500(4) 0.0902(17) Uani 1.00 1 d .
C(23) C 0.5616(5) 0.1509(5) 0.3050(3) 0.0871(16) Uani 1.00 1 d .
C(24) C 0.6043(4) 0.0304(3) 0.3463(3) 0.0724(13) Uani 1.00 1 d .
H(1) H 0.739(3) 0.273(2) 0.694(2) 0.034(8) Uiso 1.00 1 c .
H(2) H 0.804(3) 0.358(3) 0.705(2) 0.049(9) Uiso 1.00 1 c .
H(3) H 0.6874 0.1404 0.5613 0.055 Uiso 1.00 1 c R
H(4) H 0.6149 0.2155 0.4863 0.055 Uiso 1.00 1 c R
H(5) H 0.6061 0.2532 0.5922 0.055 Uiso 1.00 1 c R
H(6) H 0.9696 0.3970 0.5579 0.060 Uiso 1.00 1 c R
H(7) H 1.0603 0.3954 0.3832 0.073 Uiso 1.00 1 c R
H(8) H 0.9789 0.3036 0.2810 0.075 Uiso 1.00 1 c R
H(9) H 0.8010 0.2206 0.3529 0.066 Uiso 1.00 1 c R
H(10) H 0.6959 -0.1331 0.4509 0.101 Uiso 1.00 1 c R
H(11) H 0.8334 -0.1046 0.4083 0.101 Uiso 1.00 1 c R
H(12) H 0.9085 -0.0418 0.4853 0.103 Uiso 1.00 1 c R
H(13) H 0.8452 -0.1447 0.5149 0.103 Uiso 1.00 1 c R
H(14) H 0.8228 -0.0900 0.7205 0.083 Uiso 1.00 1 c R
H(15) H 0.8865 0.0075 0.6656 0.083 Uiso 1.00 1 c R
H(16) H 0.7915 -0.0016 0.7842 0.093 Uiso 1.00 1 c R
H(17) H 0.6555 -0.0349 0.8148 0.093 Uiso 1.00 1 c R
H(18) H 0.4592 0.1198 0.8282 0.080 Uiso 1.00 1 c R
H(19) H 0.5375 0.1576 0.8944 0.080 Uiso 1.00 1 c R
H(20) H 0.4926 0.3344 0.8366 0.091 Uiso 1.00 1 c R
H(21) H 0.4209 0.2361 0.8614 0.091 Uiso 1.00 1 c R
H(22) H 0.3063 0.4306 0.7188 0.125 Uiso 1.00 1 c R
H(23) H 0.4456 0.4531 0.7068 0.125 Uiso 1.00 1 c R
H(24) H 0.3094 0.4935 0.6087 0.104 Uiso 1.00 1 c R
H(25) H 0.2604 0.3835 0.6294 0.104 Uiso 1.00 1 c R
H(26) H 0.2865 0.3541 0.4513 0.124 Uiso 1.00 1 c R
H(27) H 0.3668 0.4394 0.3900 0.124 Uiso 1.00 1 c R
H(28) H 0.5349 0.3561 0.3079 0.114 Uiso 1.00 1 c R
H(29) H 0.3922 0.3406 0.3224 0.114 Uiso 1.00 1 c R
H(30) H 0.5201 0.0959 0.2925 0.112 Uiso 1.00 1 c R
H(31) H 0.6045 0.1827 0.2423 0.112 Uiso 1.00 1 c R
H(32) H 0.6387 0.0133 0.2779 0.090 Uiso 1.00 1 c R
H(33) H 0.5287 -0.0007 0.3735 0.090 Uiso 1.00 1 c R

loop_
_atom_site_aniso_label
_atom_site_aniso_U_11
_atom_site_aniso_U_22
_atom_site_aniso_U_33
_atom_site_aniso_U_12
_atom_site_aniso_U_13
_atom_site_aniso_U_23
Ni(1) 0.0400(2) 0.0302(2) 0.0406(2) -0.00615(16) -0.01150(16) 0.00003(16)
S(1) 0.1074(9) 0.0438(5) 0.1103(10) -0.0215(5) -0.0541(8) 0.0308(5)
S(2) 0.0733(5) 0.0430(4) 0.0855(7) -0.0115(4) -0.0469(5) 0.0136(4)
S(3) 0.0630(4) 0.0325(3) 0.0592(4) -0.0117(3) -0.0228(3) 0.0019(3)
S(4) 0.0667(5) 0.0367(4) 0.0907(7) -0.0160(3) -0.0466(5) 0.0075(4)
S(5) 0.0688(5) 0.0350(3) 0.0626(5) -0.0142(3) -0.0374(4) 0.0063(3)
S(6) 0.0565(4) 0.0355(4) 0.0579(4) -0.0084(3) -0.0280(3) -0.0009(3)
S(7) 0.0510(4) 0.0342(3) 0.0672(5) -0.0095(3) -0.0275(3) 0.0020(3)
S(8) 0.0620(4) 0.0328(3) 0.0642(4) -0.0100(3) -0.0266(3) -0.0024(3)
S(9) 0.0527(4) 0.0372(4) 0.0681(5) -0.0071(3) -0.0279(3) 0.0036(3)
S(10) 0.0686(5) 0.0362(3) 0.0562(4) -0.0057(3) -0.0153(3) 0.0018(3)
N(1) 0.0649(17) 0.0532(17) 0.0565(17) -0.0180(15) -0.0231(13) -0.0073(14)
N(2) 0.0480(12) 0.0425(13) 0.0463(14) -0.0049(11) -0.0179(10) -0.0014(11)
C(1) 0.0490(16) 0.0431(17) 0.057(2) -0.0024(14) -0.0178(13) 0.0070(14)
C(2) 0.0433(14) 0.0378(15) 0.0447(15) -0.0056(11) -0.0159(11) 0.0002(11)
C(3) 0.0495(14) 0.0277(12) 0.0423(14) -0.0056(11) -0.0090(11) 0.0015(11)
C(4) 0.0473(13) 0.0302(13) 0.0378(13) -0.0043(10) -0.0124(10) -0.0007(10)
C(5) 0.0407(13) 0.0315(13) 0.0436(14) -0.0061(10) -0.0112(10) 0.0001(10)
C(6) 0.0539(16) 0.0330(14) 0.0451(16) -0.0036(12) -0.0057(12) -0.0060(11)
C(7) 0.0453(14) 0.0425(16) 0.0481(16) 0.0002(12) -0.0190(12) -0.0006(12)
C(8) 0.0477(14) 0.0377(14) 0.0506(16) -0.0029(12) -0.0179(11) -0.0021(12)
C(9) 0.0564(16) 0.0380(15) 0.0553(17) -0.0102(13) -0.0186(12) -0.0038(13)
C(10) 0.0602(19) 0.0495(19) 0.073(2) -0.0172(16) -0.0193(17) 0.0021(18)
C(11) 0.0628(18) 0.067(2) 0.057(2) -0.0101(17) -0.0173(15) -0.0036(17)
C(12) 0.0511(15) 0.0603(19) 0.0544(17) 0.0010(14) -0.0251(12) -0.0139(15)
C(13) 0.087(3) 0.092(3) 0.074(2) -0.003(2) -0.007(2) -0.051(2)
C(14) 0.066(2) 0.091(3) 0.100(3) 0.006(2) -0.007(2) -0.012(2)
C(15) 0.071(2) 0.062(2) 0.074(2) 0.0022(19) -0.0335(16) 0.0046(18)
C(16) 0.096(3) 0.065(2) 0.071(2) -0.028(2) -0.051(2) 0.0241(19)
C(17) 0.077(2) 0.080(2) 0.0432(17) -0.039(2) -0.0136(15) -0.0036(16)
C(18) 0.075(2) 0.083(2) 0.070(2) -0.022(2) -0.0123(19) -0.016(2)
C(19) 0.121(4) 0.076(3) 0.116(4) 0.027(3) -0.064(3) -0.033(3)
C(20) 0.067(2) 0.073(3) 0.119(4) 0.033(2) -0.016(2) -0.008(2)
C(21) 0.092(3) 0.076(3) 0.141(5) -0.010(2) -0.063(3) 0.032(3)
C(22) 0.113(4) 0.091(3) 0.080(3) -0.029(3) -0.055(2) 0.025(2)
C(23) 0.111(3) 0.122(4) 0.047(2) -0.041(3) -0.033(2) -0.016(2)
C(24) 0.075(2) 0.079(2) 0.071(2) -0.032(2) -0.0064(18) -0.028(2)

loop_
_atom_type_symbol
_atom_type_description
_atom_type_scat_dispersion_real
_atom_type_scat_dispersion_imag
_atom_type_scat_source
C C 0.003 0.002
;
International Tables for Crystallography
(1992, Vol. C, Tables 4.2.6.8 and 6.1.1.4)
;
H H 0.000 0.000
;
International Tables for Crystallography
(1992, Vol. C, Table 6.1.1.4)
;
N N 0.006 0.003
;
International Tables for Crystallography
(1992, Vol. C, Tables 4.2.6.8 and 6.1.1.4)
;
O O 0.011 0.006
;
International Tables for Crystallography
(1992, Vol. C, Tables 4.2.6.8 and 6.1.1.4)
;
Ni Ni 0.339 1.112
;
International Tables for Crystallography
(1992, Vol. C, Tables 4.2.6.8 and 6.1.1.4)
;
S S 0.125 0.123
;
International Tables for Crystallography
(1992, Vol. C, Tables 4.2.6.8 and 6.1.1.4)
;

loop_
_geom_angle_atom_site_label_1
_geom_angle_atom_site_label_2
_geom_angle_atom_site_label_3
_geom_angle
_geom_angle_publ_flag
S(4) Ni(1) S(5) 92.61(4) yes
S(4) Ni(1) S(6) 88.29(3) yes
S(4) Ni(1) S(7) 176.86(3) yes
S(5) Ni(1) S(6) 178.92(3) yes
S(5) Ni(1) S(7) 85.98(4) yes
S(6) Ni(1) S(7) 93.09(3) yes
C(1) S(2) C(2) 97.93(17) yes
C(1) S(3) C(3) 97.95(17) yes
Ni(1) S(4) C(2) 102.64(12) yes
Ni(1) S(5) C(3) 102.56(13) yes
Ni(1) S(6) C(4) 101.91(12) yes
Ni(1) S(7) C(5) 102.25(11) yes
C(4) S(8) C(6) 98.48(16) yes
C(5) S(9) C(6) 97.37(16) yes
O(7) O(1) O(12) 135.7(12) yes
O(7) O(1) C(13) 168.5(8) yes
O(7) O(1) C(24) 58.7(8) yes
O(12) O(1) C(13) 45.7(10) yes
O(12) O(1) C(24) 144.5(11) yes
C(13) O(1) C(24) 113.1(4) yes
O(7) O(2) O(8) 132.2(15) yes
O(7) O(2) C(22) 138.7(8) yes
O(7) O(2) C(23) 53.3(8) yes
O(8) O(2) C(22) 53.0(11) yes
O(8) O(2) C(23) 160.9(11) yes
C(22) O(2) C(23) 109.6(3) yes
O(8) O(3) O(9) 142.5(19) yes
O(8) O(3) C(20) 139.9(16) yes
O(8) O(3) C(21) 47.0(16) yes
O(9) O(3) C(20) 46.1(9) yes
O(9) O(3) C(21) 154.2(9) yes
C(20) O(3) C(21) 109.5(4) yes
O(9) O(4) O(10) 129.6(13) yes
O(9) O(4) C(18) 142.9(11) yes
O(9) O(4) C(19) 37.2(9) yes
O(10) O(4) C(18) 40.9(8) yes
O(10) O(4) C(19) 124.9(11) yes
C(18) O(4) C(19) 110.9(4) yes
O(10) O(5) O(11) 146.3(16) yes
O(10) O(5) C(16) 166.2(9) yes
O(10) O(5) C(17) 57.3(8) yes
O(11) O(5) C(16) 47.3(12) yes
O(11) O(5) C(17) 139.1(13) yes
C(16) O(5) C(17) 111.6(3) yes
O(11) O(6) O(12) 142.4(12) yes
O(11) O(6) C(14) 159.4(10) yes
O(11) O(6) C(15) 53.6(9) yes
O(12) O(6) C(14) 49.7(8) yes
O(12) O(6) C(15) 159.3(9) yes
C(14) O(6) C(15) 110.9(3) yes
O(1) O(7) O(2) 158.1(13) yes
O(1) O(7) C(23) 124.1(14) yes
O(1) O(7) C(24) 56.0(7) yes
O(2) O(7) C(23) 66.0(9) yes
O(2) O(7) C(24) 120.0(15) yes
C(23) O(7) C(24) 72.0(11) yes
O(2) O(8) O(3) 162(2) yes
O(2) O(8) C(21) 120(3) yes
O(2) O(8) C(22) 54.0(12) yes
O(3) O(8) C(21) 78(2) yes
O(3) O(8) C(22) 138(2) yes
C(21) O(8) C(22) 77(2) yes
O(3) O(9) O(4) 133.9(18) yes
O(3) O(9) C(19) 157(2) yes
O(3) O(9) C(20) 64.0(14) yes
O(4) O(9) C(19) 61.1(13) yes
O(4) O(9) C(20) 123.4(18) yes
C(19) O(9) C(20) 93.2(17) yes
O(4) O(10) O(5) 122.5(19) yes
O(4) O(10) C(17) 103.0(16) yes
O(4) O(10) C(18) 58.9(12) yes
O(5) O(10) C(17) 53.5(8) yes
O(5) O(10) C(18) 128(2) yes
C(17) O(10) C(18) 74.5(14) yes
O(5) O(11) O(6) 162(2) yes
O(5) O(11) C(15) 141(2) yes
O(5) O(11) C(16) 76.3(17) yes
O(6) O(11) C(15) 54.3(9) yes
O(6) O(11) C(16) 121.4(19) yes
C(15) O(11) C(16) 78.1(15) yes
O(1) O(12) O(6) 153.3(19) yes
O(1) O(12) C(13) 65.4(13) yes
O(1) O(12) C(14) 133.1(17) yes
O(6) O(12) C(13) 141(2) yes
O(6) O(12) C(14) 62.4(13) yes
C(13) O(12) C(14) 87.2(15) yes
S(1) C(1) S(2) 123.5(2) yes
S(1) C(1) S(3) 123.8(2) yes
S(2) C(1) S(3) 112.71(18) yes
S(2) C(2) S(4) 124.1(2) yes
S(2) C(2) C(3) 115.0(2) yes
S(4) C(2) C(3) 120.9(2) yes
S(3) C(3) S(5) 122.5(2) yes
S(3) C(3) C(2) 116.4(2) yes
S(5) C(3) C(2) 120.9(2) yes
S(6) C(4) S(8) 123.5(2) yes
S(6) C(4) C(5) 121.6(2) yes
S(8) C(4) C(5) 114.8(2) yes
S(7) C(5) S(9) 122.5(2) yes
S(7) C(5) C(4) 121.1(2) yes
S(9) C(5) C(4) 116.4(2) yes
S(8) C(6) S(9) 112.86(17) yes
S(8) C(6) S(10) 124.1(2) yes
S(9) C(6) S(10) 123.0(2) yes
N(2) C(7) C(8) 119.5(2) yes
N(2) C(7) C(12) 119.3(3) yes
C(8) C(7) C(12) 121.2(3) yes
N(1) C(8) C(7) 123.1(3) yes
N(1) C(8) C(9) 118.9(3) yes
C(7) C(8) C(9) 117.8(2) yes
C(8) C(9) C(10) 120.1(3) yes
C(9) C(10) C(11) 120.8(3) yes
C(10) C(11) C(12) 118.9(3) yes
C(7) C(12) C(11) 121.2(3) yes
O(1) C(13) O(12) 68.9(12) yes
O(1) C(13) C(14) 108.1(4) yes
O(12) C(13) C(14) 49.1(13) yes
O(6) C(14) O(12) 67.9(12) yes
O(6) C(14) C(13) 108.0(3) yes
O(12) C(14) C(13) 43.7(13) yes
O(6) C(15) O(11) 72.1(12) yes
O(6) C(15) C(16) 106.5(3) yes
O(11) C(15) C(16) 41.9(11) yes
O(5) C(16) O(11) 56.4(13) yes
O(5) C(16) C(15) 110.4(3) yes
O(11) C(16) C(15) 60.0(12) yes
O(5) C(17) O(10) 69.2(9) yes
O(5) C(17) C(18) 110.2(3) yes
O(10) C(17) C(18) 41.2(9) yes
O(4) C(18) O(10) 80.2(16) yes
O(4) C(18) C(17) 108.4(4) yes
O(10) C(18) C(17) 64.2(14) yes
O(4) C(19) O(9) 81.7(14) yes
O(4) C(19) C(20) 109.5(5) yes
O(9) C(19) C(20) 46.8(14) yes
O(3) C(20) O(9) 69.9(13) yes
O(3) C(20) C(19) 109.8(4) yes
O(9) C(20) C(19) 40.0(13) yes
O(3) C(21) O(8) 55(2) yes
O(3) C(21) C(22) 109.3(4) yes
O(8) C(21) C(22) 61.4(18) yes
O(2) C(22) O(8) 73.0(14) yes
O(2) C(22) C(21) 106.3(3) yes
O(8) C(22) C(21) 41.1(12) yes
O(2) C(23) O(7) 60.8(8) yes
O(2) C(23) C(24) 108.5(3) yes
O(7) C(23) C(24) 61.4(9) yes
O(1) C(24) O(7) 65.3(8) yes
O(1) C(24) C(23) 109.1(4) yes
O(7) C(24) C(23) 46.6(7) yes
C(8) N(1) H(1) 119(2) no
C(8) N(1) H(2) 121.7(19) no
H(1) N(1) H(2) 107(3) no
C(7) N(2) H(3) 109.1 no
C(7) N(2) H(4) 109.6 no
C(7) N(2) H(5) 109.7 no
H(3) N(2) H(4) 109.5 no
H(3) N(2) H(5) 109.5 no
H(4) N(2) H(5) 109.5 no
C(8) C(9) H(6) 120.0 no
C(10) C(9) H(6) 119.9 no
C(9) C(10) H(7) 119.4 no
C(11) C(10) H(7) 119.9 no
C(10) C(11) H(8) 120.1 no
C(12) C(11) H(8) 121.0 no
C(7) C(12) H(9) 119.5 no
C(11) C(12) H(9) 119.2 no
O(1) C(13) H(10) 119.5 no
O(1) C(13) H(11) 118.8 no
O(12) C(13) H(10) 118.0 no
O(12) C(13) H(11) 117.3 no
C(14) C(13) H(10) 119.6 no
C(14) C(13) H(11) 73.1 no
H(10) C(13) H(11) 109.5 no
O(6) C(14) H(12) 119.5 no
O(6) C(14) H(13) 119.2 no
O(12) C(14) H(12) 121.0 no
O(12) C(14) H(13) 114.7 no
C(13) C(14) H(12) 113.8 no
C(13) C(14) H(13) 80.5 no
H(12) C(14) H(13) 109.5 no
O(6) C(15) H(14) 120.1 no
O(6) C(15) H(15) 119.1 no
O(11) C(15) H(14) 119.8 no
O(11) C(15) H(15) 111.9 no
C(16) C(15) H(14) 82.1 no
C(16) C(15) H(15) 113.5 no
H(14) C(15) H(15) 109.5 no
O(5) C(16) H(16) 119.5 no
O(5) C(16) H(17) 119.2 no
O(11) C(16) H(16) 115.2 no
O(11) C(16) H(17) 128.3 no
C(15) C(16) H(16) 67.2 no
C(15) C(16) H(17) 120.8 no
H(16) C(16) H(17) 109.5 no
O(5) C(17) H(18) 119.2 no
O(5) C(17) H(19) 119.0 no
O(10) C(17) H(18) 125.8 no
O(10) C(17) H(19) 109.5 no
C(18) C(17) H(18) 100.7 no
C(18) C(17) H(19) 93.4 no
H(18) C(17) H(19) 109.5 no
O(4) C(18) H(20) 117.3 no
O(4) C(18) H(21) 116.8 no
O(10) C(18) H(20) 100.3 no
O(10) C(18) H(21) 130.3 no
C(17) C(18) H(20) 128.4 no
C(17) C(18) H(21) 66.1 no
H(20) C(18) H(21) 109.5 no
O(4) C(19) H(22) 118.2 no
O(4) C(19) H(23) 115.2 no
O(9) C(19) H(22) 120.1 no
O(9) C(19) H(23) 109.8 no
C(20) C(19) H(22) 73.8 no
C(20) C(19) H(23) 124.6 no
H(22) C(19) H(23) 109.5 no
O(3) C(20) H(24) 118.2 no
O(3) C(20) H(25) 120.2 no
O(9) C(20) H(24) 112.8 no
O(9) C(20) H(25) 121.7 no
C(19) C(20) H(24) 91.4 no
C(19) C(20) H(25) 102.7 no
H(24) C(20) H(25) 109.5 no
O(3) C(21) H(26) 120.9 no
O(3) C(21) H(27) 118.6 no
O(8) C(21) H(26) 113.2 no
O(8) C(21) H(27) 130.3 no
C(22) C(21) H(26) 110.1 no
C(22) C(21) H(27) 81.2 no
H(26) C(21) H(27) 109.5 no
O(2) C(22) H(28) 117.6 no
O(2) C(22) H(29) 115.9 no
O(8) C(22) H(28) 121.4 no
O(8) C(22) H(29) 115.6 no
C(21) C(22) H(28) 122.4 no
C(21) C(22) H(29) 79.6 no
H(28) C(22) H(29) 109.5 no
O(2) C(23) H(30) 117.6 no
O(2) C(23) H(31) 121.7 no
O(7) C(23) H(30) 116.3 no
O(7) C(23) H(31) 123.9 no
C(24) C(23) H(30) 61.0 no
C(24) C(23) H(31) 123.9 no
H(30) C(23) H(31) 109.5 no
O(1) C(24) H(32) 119.2 no
O(1) C(24) H(33) 118.1 no
O(7) C(24) H(32) 122.2 no
O(7) C(24) H(33) 116.7 no
C(23) C(24) H(32) 87.5 no
C(23) C(24) H(33) 108.7 no
H(32) C(24) H(33) 109.5 no

loop_
_geom_bond_atom_site_label_1
_geom_bond_atom_site_label_2
_geom_bond_distance
_geom_bond_publ_flag
Ni(1) S(4) 2.1702(11) yes
Ni(1) S(5) 2.1519(11) yes
Ni(1) S(6) 2.1703(9) yes
Ni(1) S(7) 2.1659(9) yes
S(1) C(1) 1.655(3) yes
S(2) C(1) 1.735(4) yes
S(2) C(2) 1.753(3) yes
S(3) C(1) 1.723(3) yes
S(3) C(3) 1.741(3) yes
S(4) C(2) 1.706(3) yes
S(5) C(3) 1.723(3) yes
S(6) C(4) 1.723(2) yes
S(7) C(5) 1.723(3) yes
S(8) C(4) 1.749(3) yes
S(8) C(6) 1.718(3) yes
S(9) C(5) 1.755(2) yes
S(9) C(6) 1.726(3) yes
S(10) C(6) 1.675(3) yes
O(1) O(7) 1.537(17) yes
O(1) O(12) 1.43(2) yes
O(1) C(13) 1.391(6) yes
O(1) C(24) 1.402(6) yes
O(2) O(7) 1.304(17) yes
O(2) O(8) 1.68(3) yes
O(2) C(22) 1.419(6) yes
O(2) C(23) 1.364(6) yes
O(3) O(8) 1.18(3) yes
O(3) O(9) 1.44(2) yes
O(3) C(20) 1.383(6) yes
O(3) C(21) 1.401(8) yes
O(4) O(9) 1.60(2) yes
O(4) O(10) 1.60(2) yes
O(4) C(18) 1.390(6) yes
O(4) C(19) 1.418(6) yes
O(5) O(10) 1.61(2) yes
O(5) O(11) 1.20(2) yes
O(5) C(16) 1.399(4) yes
O(5) C(17) 1.387(4) yes
O(6) O(11) 1.63(2) yes
O(6) O(12) 1.45(2) yes
O(6) C(14) 1.390(6) yes
O(6) C(15) 1.387(6) yes
O(7) C(23) 1.20(2) yes
O(7) C(24) 1.45(2) yes
O(8) C(21) 1.05(3) yes
O(8) C(22) 1.40(3) yes
O(9) C(19) 0.98(2) yes
O(9) C(20) 1.11(2) yes
O(10) C(17) 1.45(2) yes
O(10) C(18) 1.06(2) yes
O(11) C(15) 1.37(2) yes
O(11) C(16) 1.06(2) yes
O(12) C(13) 1.09(2) yes
O(12) C(14) 1.20(2) yes
N(1) C(8) 1.385(4) yes
N(2) C(7) 1.451(4) yes
C(2) C(3) 1.364(5) yes
C(4) C(5) 1.354(4) yes
C(7) C(8) 1.397(5) yes
C(7) C(12) 1.385(4) yes
C(8) C(9) 1.401(4) yes
C(9) C(10) 1.405(5) yes
C(10) C(11) 1.391(7) yes
C(11) C(12) 1.367(5) yes
C(13) C(14) 1.580(8) yes
C(15) C(16) 1.552(5) yes
C(17) C(18) 1.553(6) yes
C(19) C(20) 1.520(10) yes
C(21) C(22) 1.559(7) yes
C(23) C(24) 1.567(7) yes
N(1) H(1) 0.80(3) no
N(1) H(2) 0.98(4) no
N(2) H(3) 0.950 no
N(2) H(4) 0.950 no
N(2) H(5) 0.950 no
C(9) H(6) 0.950 no
C(10) H(7) 0.950 no
C(11) H(8) 0.950 no
C(12) H(9) 0.950 no
C(13) H(10) 0.950 no
C(13) H(11) 0.950 no
C(14) H(12) 0.950 no
C(14) H(13) 0.950 no
C(15) H(14) 0.950 no
C(15) H(15) 0.950 no
C(16) H(16) 0.950 no
C(16) H(17) 0.950 no
C(17) H(18) 0.950 no
C(17) H(19) 0.950 no
C(18) H(20) 0.950 no
C(18) H(21) 0.950 no
C(19) H(22) 0.950 no
C(19) H(23) 0.950 no
C(20) H(24) 0.950 no
C(20) H(25) 0.950 no
C(21) H(26) 0.950 no
C(21) H(27) 0.950 no
C(22) H(28) 0.950 no
C(22) H(29) 0.950 no
C(23) H(30) 0.950 no
C(23) H(31) 0.950 no
C(24) H(32) 0.950 no
C(24) H(33) 0.950 no

loop_
_geom_contact_atom_site_label_1
_geom_contact_atom_site_label_2
_geom_contact_distance
_geom_contact_site_symmetry_2
S(1) C(16) 3.514(4) 1_564
S(3) S(3) 3.5741(12) 2_765
S(3) S(5) 3.5466(13) 2_765
S(3) S(8) 3.5151(12) 1_565
S(5) S(3) 3.5466(13) 2_765
S(8) S(3) 3.5151(12) 1_545
S(8) C(18) 3.526(5) 2_656
S(9) N(1) 3.504(3) 2_756
S(10) C(3) 3.568(2) 2_755
O(1) N(2) 3.010(4) .
O(1) C(12) 3.514(5) .
O(2) N(2) 3.024(5) .
O(3) N(2) 2.963(3) .
O(4) N(1) 3.451(4) .
O(4) N(2) 3.019(3) .
O(5) N(1) 3.070(4) .
O(5) N(2) 3.026(3) .
O(6) N(2) 2.975(4) .
O(7) N(2) 2.73(2) .
O(7) C(7) 3.44(2) .
O(7) C(12) 3.24(2) .
O(8) N(2) 2.85(3) .
O(9) N(2) 3.02(2) .
O(10) N(1) 2.54(2) .
O(10) N(2) 3.05(2) .
O(10) C(8) 3.56(2) .
O(11) N(2) 2.88(2) .
O(12) N(2) 2.98(2) .
N(1) S(9) 3.504(3) 2_756
N(1) O(4) 3.451(4) .
N(1) O(5) 3.070(4) .
N(1) O(10) 2.54(2) .
N(1) C(18) 3.416(5) .
N(2) O(1) 3.010(4) .
N(2) O(2) 3.024(5) .
N(2) O(3) 2.963(3) .
N(2) O(4) 3.019(3) .
N(2) O(5) 3.026(3) .
N(2) O(6) 2.975(4) .
N(2) O(7) 2.73(2) .
N(2) O(8) 2.85(3) .
N(2) O(9) 3.02(2) .
N(2) O(10) 3.05(2) .
N(2) O(11) 2.88(2) .
N(2) O(12) 2.98(2) .
C(3) S(10) 3.568(2) 2_755
C(7) O(7) 3.44(2) .
C(8) O(10) 3.56(2) .
C(12) O(1) 3.514(5) .
C(12) O(7) 3.24(2) .
C(16) S(1) 3.514(4) 1_546
C(18) S(8) 3.526(5) 2_656
C(18) N(1) 3.416(5) .
Ni(1) H(31) 2.775 .
S(1) H(8) 3.435 2_765
S(1) H(14) 2.987 1_564
S(1) H(16) 3.490 1_564
S(1) H(17) 2.802 1_564
S(1) H(21) 3.566 2_666
S(1) H(29) 3.518 2_665
S(2) H(2) 3.49(3) 1_554
S(2) H(20) 3.453 1_554
S(2) H(29) 3.423 2_665
S(4) H(19) 2.938 1_554
S(4) H(20) 3.098 1_554
S(4) H(31) 3.507 .
S(5) H(8) 2.949 .
S(5) H(9) 3.568 .
S(6) H(18) 3.296 2_656
S(6) H(19) 3.412 1_554
S(6) H(31) 3.214 .
S(6) H(32) 3.044 .
S(7) H(8) 3.447 .
S(7) H(9) 3.248 .
S(7) H(14) 3.311 2_756
S(7) H(15) 3.367 2_756
S(7) H(16) 3.061 2_756
S(8) H(18) 3.029 2_656
S(8) H(21) 2.798 2_656
S(9) H(1) 3.23(3) 2_756
S(9) H(2) 3.19(3) 2_756
S(9) H(11) 3.057 .
S(9) H(15) 3.112 2_756
S(9) H(16) 3.078 2_756
S(10) H(2) 2.80(4) 2_756
S(10) H(6) 3.209 2_756
S(10) H(7) 3.480 1_545
S(10) H(22) 3.237 2_656
S(10) H(25) 2.968 2_656
O(1) H(3) 2.646 .
O(1) H(4) 2.591 .
O(1) H(9) 2.854 .
O(1) H(33) 3.338 2_656
O(2) H(3) 3.431 .
O(2) H(4) 2.078 .
O(2) H(5) 3.431 .
O(2) H(9) 3.183 .
O(2) H(10) 2.906 2_656
O(3) H(4) 2.571 .
O(3) H(5) 2.557 .
O(3) H(10) 3.559 2_656
O(3) H(24) 3.522 2_666
O(4) H(1) 3.07(3) .
O(4) H(3) 3.328 .
O(4) H(4) 3.351 .
O(4) H(5) 2.117 .
O(5) H(1) 2.29(3) .
O(5) H(3) 2.559 .
O(5) H(5) 2.668 .
O(5) H(33) 3.534 2_656
O(6) H(3) 2.027 .
O(6) H(4) 3.379 .
O(6) H(5) 3.450 .
O(6) H(30) 3.176 2_656
O(6) H(33) 2.868 2_656
O(7) H(3) 2.854 .
O(7) H(4) 1.912 .
O(7) H(5) 3.426 .
O(7) H(9) 2.505 .
O(7) H(10) 3.479 2_656
O(8) H(3) 3.560 .
O(8) H(4) 2.129 .
O(8) H(5) 2.805 .
O(8) H(10) 3.019 2_656
O(9) H(4) 3.060 .
O(9) H(5) 2.231 .
O(9) H(27) 3.404 2_666
O(10) H(1) 1.92(4) .
O(10) H(2) 3.04(4) .
O(10) H(3) 3.080 .
O(10) H(5) 2.268 .
O(11) H(1) 2.91(4) .
O(11) H(3) 2.097 .
O(11) H(4) 3.558 .
O(11) H(5) 2.897 .
O(11) H(30) 3.253 2_656
O(11) H(33) 3.064 2_656
O(12) H(3) 2.219 .
O(12) H(4) 2.978 .
O(12) H(9) 3.547 .
O(12) H(30) 3.573 2_656
O(12) H(33) 2.862 2_656
N(1) H(20) 3.297 .
N(1) H(23) 3.441 .
N(1) H(27) 3.107 2_666
C(1) H(20) 3.589 2_666
C(1) H(21) 3.533 2_666
C(4) H(18) 3.366 2_656
C(4) H(32) 2.901 .
C(5) H(11) 3.497 .
C(5) H(16) 3.472 2_756
C(5) H(32) 3.197 .
C(6) H(2) 3.40(3) 2_756
C(6) H(25) 3.525 2_656
C(7) H(24) 3.272 2_666
C(8) H(24) 3.472 2_666
C(8) H(27) 3.392 2_666
C(9) H(6) 3.362 2_766
C(9) H(7) 3.508 2_766
C(9) H(13) 3.237 2_756
C(9) H(24) 3.537 2_666
C(10) H(6) 3.273 2_766
C(10) H(13) 3.113 2_756
C(10) H(24) 3.422 2_666
C(10) H(26) 3.364 1_655
C(11) H(13) 3.486 2_756
C(11) H(14) 3.391 2_756
C(11) H(24) 3.254 2_666
C(12) H(24) 3.191 2_666
C(13) H(3) 3.242 .
C(13) H(33) 3.449 2_656
C(14) H(3) 2.802 .
C(14) H(12) 3.378 2_756
C(14) H(15) 3.580 2_756
C(15) H(3) 2.780 .
C(15) H(12) 3.470 2_756
C(16) H(1) 3.36(3) .
C(16) H(3) 3.150 .
C(16) H(30) 3.379 2_656
C(17) H(1) 3.05(3) .
C(17) H(5) 3.274 .
C(18) H(1) 2.89(3) .
C(18) H(5) 2.977 .
C(19) H(5) 2.820 .
C(19) H(27) 3.434 2_666
C(19) H(28) 3.248 2_666
C(20) H(5) 3.193 .
C(21) H(4) 3.172 .
C(21) H(7) 3.531 1_455
C(21) H(10) 3.392 2_656
C(21) H(23) 3.358 2_666
C(22) H(4) 2.787 .
C(22) H(9) 3.567 .
C(22) H(23) 3.107 2_666
C(23) H(4) 2.921 .
C(23) H(9) 3.126 .
C(24) H(4) 3.227 .
C(24) H(9) 3.532 .
C(24) H(18) 3.490 2_656
H(1) S(9) 3.23(3) 2_756
H(1) O(4) 3.07(3) .
H(1) O(5) 2.29(3) .
H(1) O(10) 1.92(4) .
H(1) O(11) 2.91(4) .
H(1) C(16) 3.36(3) .
H(1) C(17) 3.05(3) .
H(1) C(18) 2.89(3) .
H(1) H(15) 3.408 .
H(1) H(16) 3.497 .
H(1) H(19) 3.421 .
H(1) H(20) 2.902 .
H(1) H(23) 3.469 .
H(2) S(2) 3.49(3) 1_556
H(2) S(9) 3.19(3) 2_756
H(2) S(10) 2.80(4) 2_756
H(2) O(10) 3.04(4) .
H(2) C(6) 3.40(3) 2_756
H(2) H(20) 3.445 .
H(2) H(27) 3.162 2_666
H(3) O(1) 2.646 .
H(3) O(2) 3.431 .
H(3) O(4) 3.328 .
H(3) O(5) 2.559 .
H(3) O(6) 2.027 .
H(3) O(7) 2.854 .
H(3) O(8) 3.560 .
H(3) O(10) 3.080 .
H(3) O(11) 2.097 .
H(3) O(12) 2.219 .
H(3) C(13) 3.242 .
H(3) C(14) 2.802 .
H(3) C(15) 2.780 .
H(3) C(16) 3.150 .
H(3) H(12) 3.018 .
H(3) H(15) 2.978 .
H(3) H(33) 3.096 2_656
H(4) O(1) 2.591 .
H(4) O(2) 2.078 .
H(4) O(3) 2.571 .
H(4) O(4) 3.351 .
H(4) O(6) 3.379 .
H(4) O(7) 1.912 .
H(4) O(8) 2.129 .
H(4) O(9) 3.060 .
H(4) O(11) 3.558 .
H(4) O(12) 2.978 .
H(4) C(21) 3.172 .
H(4) C(22) 2.787 .
H(4) C(23) 2.921 .
H(4) C(24) 3.227 .
H(4) H(10) 3.583 2_656
H(4) H(28) 3.027 .
H(4) H(31) 3.442 .
H(4) H(33) 3.515 2_656
H(5) O(2) 3.431 .
H(5) O(3) 2.557 .
H(5) O(4) 2.117 .
H(5) O(5) 2.668 .
H(5) O(6) 3.450 .
H(5) O(7) 3.426 .
H(5) O(8) 2.805 .
H(5) O(9) 2.231 .
H(5) O(10) 2.268 .
H(5) O(11) 2.897 .
H(5) C(17) 3.274 .
H(5) C(18) 2.977 .
H(5) C(19) 2.820 .
H(5) C(20) 3.193 .
H(5) H(20) 3.464 .
H(5) H(23) 3.097 .
H(6) S(10) 3.209 2_756
H(6) C(9) 3.362 2_766
H(6) C(10) 3.273 2_766
H(6) H(6) 2.971 2_766
H(6) H(7) 2.758 2_766
H(6) H(13) 3.493 2_756
H(6) H(25) 3.474 1_655
H(6) H(26) 3.323 1_655
H(7) S(10) 3.480 1_565
H(7) C(9) 3.508 2_766
H(7) C(21) 3.531 1_655
H(7) H(6) 2.758 2_766
H(7) H(13) 3.347 2_756
H(7) H(26) 2.749 1_655
H(7) H(27) 3.485 1_655
H(7) H(29) 3.408 1_655
H(8) S(1) 3.435 2_765
H(8) S(5) 2.949 .
H(8) S(7) 3.447 .
H(8) H(14) 3.064 2_756
H(9) S(5) 3.568 .
H(9) S(7) 3.248 .
H(9) O(1) 2.854 .
H(9) O(2) 3.183 .
H(9) O(7) 2.505 .
H(9) O(12) 3.547 .
H(9) C(22) 3.567 .
H(9) C(23) 3.126 .
H(9) C(24) 3.532 .
H(9) H(28) 3.177 .
H(9) H(31) 3.030 .
H(10) O(2) 2.906 2_656
H(10) O(3) 3.559 2_656
H(10) O(7) 3.479 2_656
H(10) O(8) 3.019 2_656
H(10) C(21) 3.392 2_656
H(10) H(4) 3.583 2_656
H(10) H(25) 3.365 2_656
H(10) H(26) 2.922 2_656
H(10) H(33) 3.298 2_656
H(11) S(9) 3.057 .
H(11) C(5) 3.497 .
H(11) H(15) 3.368 2_756
H(12) C(14) 3.378 2_756
H(12) C(15) 3.470 2_756
H(12) H(3) 3.018 .
H(12) H(12) 2.553 2_756
H(12) H(15) 2.691 2_756
H(13) C(9) 3.237 2_756
H(13) C(10) 3.113 2_756
H(13) C(11) 3.486 2_756
H(13) H(6) 3.493 2_756
H(13) H(7) 3.347 2_756
H(13) H(26) 3.176 2_656
H(14) S(1) 2.987 1_546
H(14) S(7) 3.311 2_756
H(14) C(11) 3.391 2_756
H(14) H(8) 3.064 2_756
H(15) S(7) 3.367 2_756
H(15) S(9) 3.112 2_756
H(15) C(14) 3.580 2_756
H(15) H(1) 3.408 .
H(15) H(3) 2.978 .
H(15) H(11) 3.368 2_756
H(15) H(12) 2.691 2_756
H(16) S(1) 3.490 1_546
H(16) S(7) 3.061 2_756
H(16) S(9) 3.078 2_756
H(16) C(5) 3.472 2_756
H(16) H(1) 3.497 .
H(17) S(1) 2.802 1_546
H(17) H(30) 2.929 2_656
H(17) H(33) 3.556 2_656
H(18) S(6) 3.296 2_656
H(18) S(8) 3.029 2_656
H(18) C(4) 3.366 2_656
H(18) C(24) 3.490 2_656
H(18) H(30) 3.286 2_656
H(18) H(32) 2.848 2_656
H(18) H(33) 3.258 2_656
H(19) S(4) 2.938 1_556
H(19) S(6) 3.412 1_556
H(19) H(1) 3.421 .
H(20) S(2) 3.453 1_556
H(20) S(4) 3.098 1_556
H(20) N(1) 3.297 .
H(20) C(1) 3.589 2_666
H(20) H(1) 2.902 .
H(20) H(2) 3.445 .
H(20) H(5) 3.464 .
H(21) S(1) 3.566 2_666
H(21) S(8) 2.798 2_656
H(21) C(1) 3.533 2_666
H(22) S(10) 3.237 2_656
H(22) H(28) 3.408 2_666
H(23) N(1) 3.441 .
H(23) C(21) 3.358 2_666
H(23) C(22) 3.107 2_666
H(23) H(1) 3.469 .
H(23) H(5) 3.097 .
H(23) H(27) 2.653 2_666
H(23) H(28) 2.432 2_666
H(23) H(29) 3.351 2_666
H(24) O(3) 3.522 2_666
H(24) C(7) 3.272 2_666
H(24) C(8) 3.472 2_666
H(24) C(9) 3.537 2_666
H(24) C(10) 3.422 2_666
H(24) C(11) 3.254 2_666
H(24) C(12) 3.191 2_666
H(24) H(28) 3.239 2_666
H(25) S(10) 2.968 2_656
H(25) C(6) 3.525 2_656
H(25) H(6) 3.474 1_455
H(25) H(10) 3.365 2_656
H(26) C(10) 3.364 1_455
H(26) H(6) 3.323 1_455
H(26) H(7) 2.749 1_455
H(26) H(10) 2.922 2_656
H(26) H(13) 3.176 2_656
H(27) O(9) 3.404 2_666
H(27) N(1) 3.107 2_666
H(27) C(8) 3.392 2_666
H(27) C(19) 3.434 2_666
H(27) H(2) 3.162 2_666
H(27) H(7) 3.485 1_455
H(27) H(23) 2.653 2_666
H(28) C(19) 3.248 2_666
H(28) H(4) 3.027 .
H(28) H(9) 3.177 .
H(28) H(22) 3.408 2_666
H(28) H(23) 2.432 2_666
H(28) H(24) 3.239 2_666
H(29) S(1) 3.518 2_665
H(29) S(2) 3.423 2_665
H(29) H(7) 3.408 1_455
H(29) H(23) 3.351 2_666
H(30) O(6) 3.176 2_656
H(30) O(11) 3.253 2_656
H(30) O(12) 3.573 2_656
H(30) C(16) 3.379 2_656
H(30) H(17) 2.929 2_656
H(30) H(18) 3.286 2_656
H(31) Ni(1) 2.775 .
H(31) S(4) 3.507 .
H(31) S(6) 3.214 .
H(31) H(4) 3.442 .
H(31) H(9) 3.030 .
H(32) S(6) 3.044 .
H(32) C(4) 2.901 .
H(32) C(5) 3.197 .
H(32) H(18) 2.848 2_656
H(33) O(1) 3.338 2_656
H(33) O(5) 3.534 2_656
H(33) O(6) 2.868 2_656
H(33) O(11) 3.064 2_656
H(33) O(12) 2.862 2_656
H(33) C(13) 3.449 2_656
H(33) H(3) 3.096 2_656
H(33) H(4) 3.515 2_656
H(33) H(10) 3.298 2_656
H(33) H(17) 3.556 2_656
H(33) H(18) 3.258 2_656
H(33) H(33) 3.361 2_656

loop_
_geom_torsion_atom_site_label_1
_geom_torsion_atom_site_label_2
_geom_torsion_atom_site_label_3
_geom_torsion_atom_site_label_4
_geom_torsion
S(4) Ni(1) S(5) C(3) -5.04(10)
S(5) Ni(1) S(4) C(2) 5.35(10)
S(4) Ni(1) S(6) C(4) 175.98(10)
S(6) Ni(1) S(4) C(2) -174.06(10)
S(4) Ni(1) S(7) C(5) -115.3(8)
S(7) Ni(1) S(4) C(2) -57.8(8)
S(5) Ni(1) S(6) C(4) 29(2)
S(6) Ni(1) S(5) C(3) 142(2)
S(5) Ni(1) S(7) C(5) -178.54(10)
S(7) Ni(1) S(5) C(3) 172.16(10)
S(6) Ni(1) S(7) C(5) 0.91(10)
S(7) Ni(1) S(6) C(4) -1.21(9)
C(1) S(2) C(2) S(4) -176.42(19)
C(1) S(2) C(2) C(3) 1.1(2)
C(2) S(2) C(1) S(1) -179.7(2)
C(2) S(2) C(1) S(3) -0.98(19)
C(1) S(3) C(3) S(5) 176.13(18)
C(1) S(3) C(3) C(2) 0.2(2)
C(3) S(3) C(1) S(1) 179.3(2)
C(3) S(3) C(1) S(2) 0.59(19)
Ni(1) S(4) C(2) S(2) 172.75(15)
Ni(1) S(4) C(2) C(3) -4.7(2)
Ni(1) S(5) C(3) S(3) -172.07(15)
Ni(1) S(5) C(3) C(2) 3.7(2)
Ni(1) S(6) C(4) S(8) 179.09(14)
Ni(1) S(6) C(4) C(5) 1.4(2)
Ni(1) S(7) C(5) S(9) -178.58(14)
Ni(1) S(7) C(5) C(4) -0.3(2)
C(4) S(8) C(6) S(9) -1.98(18)
C(4) S(8) C(6) S(10) 177.36(19)
C(6) S(8) C(4) S(6) -176.44(18)
C(6) S(8) C(4) C(5) 1.4(2)
C(5) S(9) C(6) S(8) 1.83(18)
C(5) S(9) C(6) S(10) -177.52(19)
C(6) S(9) C(5) S(7) 177.41(18)
C(6) S(9) C(5) C(4) -0.9(2)
O(7) O(1) O(12) O(6) -20(5)
O(7) O(1) O(12) C(13) 163.8(12)
O(7) O(1) O(12) C(14) -136(2)
O(12) O(1) O(7) O(2) -51(5)
O(12) O(1) O(7) C(23) -162.8(17)
O(12) O(1) O(7) C(24) -137.8(16)
O(7) O(1) C(13) O(12) -102(4)
O(7) O(1) C(13) C(14) -132(3)
C(13) O(1) O(7) O(2) 39(7)
C(13) O(1) O(7) C(23) -72(4)
C(13) O(1) O(7) C(24) -47(4)
O(7) O(1) C(24) C(23) 16.4(7)
C(24) O(1) O(7) O(2) 86(4)
C(24) O(1) O(7) C(23) -24.9(12)
O(12) O(1) C(13) C(14) -30.2(13)
C(13) O(1) O(12) O(6) 177(3)
C(13) O(1) O(12) C(14) 60(2)
O(12) O(1) C(24) O(7) 126.1(18)
O(12) O(1) C(24) C(23) 142.5(16)
C(24) O(1) O(12) O(6) -119(4)
C(24) O(1) O(12) C(13) 64.9(18)
C(24) O(1) O(12) C(14) 125(2)
C(13) O(1) C(24) O(7) 170.9(7)
C(13) O(1) C(24) C(23) -172.7(3)
C(24) O(1) C(13) O(12) -145.1(14)
C(24) O(1) C(13) C(14) -175.3(3)
O(7) O(2) O(8) O(3) -14(10)
O(7) O(2) O(8) C(21) 169(2)
O(7) O(2) O(8) C(22) 125.9(14)
O(8) O(2) O(7) O(1) 81(5)
O(8) O(2) O(7) C(23) -156.2(15)
O(8) O(2) O(7) C(24) 154.2(16)
O(7) O(2) C(22) O(8) -115(2)
O(7) O(2) C(22) C(21) -139.1(14)
C(22) O(2) O(7) O(1) 160(3)
C(22) O(2) O(7) C(23) -77.6(15)
C(22) O(2) O(7) C(24) -127.2(12)
O(7) O(2) C(23) C(24) 39.9(11)
C(23) O(2) O(7) O(1) -122(5)
C(23) O(2) O(7) C(24) -49.6(10)
O(8) O(2) C(22) C(21) -24.5(15)
C(22) O(2) O(8) O(3) -140(9)
C(22) O(2) O(8) C(21) 43(2)
O(8) O(2) C(23) O(7) 114(3)
O(8) O(2) C(23) C(24) 154(3)
C(23) O(2) O(8) O(3) -113(8)
C(23) O(2) O(8) C(21) 70(5)
C(23) O(2) O(8) C(22) 27(4)
C(22) O(2) C(23) O(7) 136.8(11)
C(22) O(2) C(23) C(24) 176.7(4)
C(23) O(2) C(22) O(8) -170.9(15)
C(23) O(2) C(22) C(21) 164.6(5)
O(8) O(3) O(9) O(4) -7(4)
O(8) O(3) O(9) C(19) -130(6)
O(8) O(3) O(9) C(20) -119(2)
O(9) O(3) O(8) O(2) -34(10)
O(9) O(3) O(8) C(21) 144(2)
O(9) O(3) O(8) C(22) -162(2)
O(8) O(3) C(20) O(9) 125(2)
O(8) O(3) C(20) C(19) 127(2)
C(20) O(3) O(8) O(2) -111(8)
C(20) O(3) O(8) C(21) 67(2)
C(20) O(3) O(8) C(22) 121(3)
O(8) O(3) C(21) C(22) -31(2)
C(21) O(3) O(8) O(2) -178(9)
C(21) O(3) O(8) C(22) 54(3)
O(9) O(3) C(20) C(19) 2.9(14)
C(20) O(3) O(9) O(4) 112(2)
C(20) O(3) O(9) C(19) -11(5)
O(9) O(3) C(21) O(8) -124(3)
O(9) O(3) C(21) C(22) -155(2)
C(21) O(3) O(9) O(4) 90(2)
C(21) O(3) O(9) C(19) -33(8)
C(21) O(3) O(9) C(20) -22(3)
C(20) O(3) C(21) O(8) -141(2)
C(20) O(3) C(21) C(22) -172.2(4)
C(21) O(3) C(20) O(9) 169.9(14)
C(21) O(3) C(20) C(19) 172.8(4)
O(9) O(4) O(10) O(5) -113.8(19)
O(9) O(4) O(10) C(17) -168.5(13)
O(9) O(4) O(10) C(18) 128.8(15)
O(10) O(4) O(9) O(3) 104(2)
O(10) O(4) O(9) C(19) -97.9(18)
O(10) O(4) O(9) C(20) -171(2)
O(9) O(4) C(18) O(10) -95(2)
O(9) O(4) C(18) C(17) -153.4(13)
C(18) O(4) O(9) O(3) 161.8(12)
C(18) O(4) O(9) C(19) -40(2)
C(18) O(4) O(9) C(20) -114(2)
O(9) O(4) C(19) C(20) 38.2(15)
C(19) O(4) O(9) O(3) -158(3)
C(19) O(4) O(9) C(20) -73(2)
O(10) O(4) C(18) C(17) -58.5(16)
C(18) O(4) O(10) O(5) 117(2)
C(18) O(4) O(10) C(17) 62.7(12)
O(10) O(4) C(19) O(9) 111.4(19)
O(10) O(4) C(19) C(20) 149.7(11)
C(19) O(4) O(10) O(5) -160.6(10)
C(19) O(4) O(10) C(17) 144.7(9)
C(19) O(4) O(10) C(18) 81.9(14)
C(18) O(4) C(19) O(9) 155.4(16)
C(18) O(4) C(19) C(20) -166.4(4)
C(19) O(4) C(18) O(10) -119.6(16)
C(19) O(4) C(18) C(17) -178.1(4)
O(10) O(5) O(11) O(6) -8(9)
O(10) O(5) O(11) C(15) 133(3)
O(10) O(5) O(11) C(16) -177(2)
O(11) O(5) O(10) O(4) 49(3)
O(11) O(5) O(10) C(17) 131(2)
O(11) O(5) O(10) C(18) 123(3)
O(10) O(5) C(16) O(11) 172(4)
O(10) O(5) C(16) C(15) -160(4)
C(16) O(5) O(10) O(4) -120(4)
C(16) O(5) O(10) C(17) -39(4)
C(16) O(5) O(10) C(18) -47(6)
O(10) O(5) C(17) C(18) 4.7(13)
C(17) O(5) O(10) O(4) -81.9(16)
C(17) O(5) O(10) C(18) -8(2)
O(11) O(5) C(16) C(15) 27.5(18)
C(16) O(5) O(11) O(6) 169(8)
C(16) O(5) O(11) C(15) -51(2)
O(11) O(5) C(17) O(10) -140(2)
O(11) O(5) C(17) C(18) -135(2)
C(17) O(5) O(11) O(6) 96(6)
C(17) O(5) O(11) C(15) -123(2)
C(17) O(5) O(11) C(16) -73(2)
C(16) O(5) C(17) O(10) 170.8(13)
C(16) O(5) C(17) C(18) 175.5(4)
C(17) O(5) C(16) O(11) 137.8(18)
C(17) O(5) C(16) C(15) 165.4(4)
O(11) O(6) O(12) O(1) 23(5)
O(11) O(6) O(12) C(13) -162(2)
O(11) O(6) O(12) C(14) 155.5(17)
O(12) O(6) O(11) O(5) -11(8)
O(12) O(6) O(11) C(15) -161.3(18)
O(12) O(6) O(11) C(16) 156(2)
O(11) O(6) C(14) O(12) -134(2)
O(11) O(6) C(14) C(13) -152(2)
C(14) O(6) O(11) O(5) 105(6)
C(14) O(6) O(11) C(15) -45(2)
C(14) O(6) O(11) C(16) -88(3)
O(11) O(6) C(15) C(16) 24.3(11)
C(15) O(6) O(11) O(5) 150(7)
C(15) O(6) O(11) C(16) -42.6(19)
O(12) O(6) C(14) C(13) -17.9(13)
C(14) O(6) O(12) O(1) -133(4)
C(14) O(6) O(12) C(13) 42(2)
O(12) O(6) C(15) O(11) 146(3)
O(12) O(6) C(15) C(16) 171(2)
C(15) O(6) O(12) O(1) -110(3)
C(15) O(6) O(12) C(13) 65(5)
C(15) O(6) O(12) C(14) 23(3)
C(14) O(6) C(15) O(11) 164.5(11)
C(14) O(6) C(15) C(16) -171.2(3)
C(15) O(6) C(14) O(12) -171.7(14)
C(15) O(6) C(14) C(13) 170.4(3)
O(1) O(7) C(23) O(2) 157.7(19)
O(1) O(7) C(23) C(24) 21.6(10)
O(1) O(7) C(24) C(23) -158.4(9)
O(2) O(7) C(23) C(24) -136.1(9)
O(2) O(7) C(24) O(1) -154.6(14)
O(2) O(7) C(24) C(23) 47.0(10)
C(23) O(7) C(24) O(1) 158.4(9)
C(24) O(7) C(23) O(2) 136.1(9)
O(2) O(8) C(21) O(3) 179(3)
O(2) O(8) C(21) C(22) -34.5(14)
O(2) O(8) C(22) C(21) 143(2)
O(3) O(8) C(21) C(22) 146(2)
O(3) O(8) C(22) O(2) 163(4)
O(3) O(8) C(22) C(21) -54(3)
C(21) O(8) C(22) O(2) -143(2)
C(22) O(8) C(21) O(3) -146(2)
O(3) O(9) C(19) O(4) 137(6)
O(3) O(9) C(19) C(20) 10(4)
O(3) O(9) C(20) C(19) -176(2)
O(4) O(9) C(19) C(20) -126.8(16)
O(4) O(9) C(20) O(3) -127(2)
O(4) O(9) C(20) C(19) 57.1(17)
C(19) O(9) C(20) O(3) 176(2)
C(20) O(9) C(19) O(4) 126.8(16)
O(4) O(10) C(17) O(5) 121.1(15)
O(4) O(10) C(17) C(18) -52.2(10)
O(4) O(10) C(18) C(17) 116.0(10)
O(5) O(10) C(17) C(18) -173.2(19)
O(5) O(10) C(18) O(4) -109(2)
O(5) O(10) C(18) C(17) 6.9(19)
C(17) O(10) C(18) O(4) -116.0(10)
C(18) O(10) C(17) O(5) 173.2(19)
O(5) O(11) C(15) O(6) -166(3)
O(5) O(11) C(15) C(16) 50(2)
O(5) O(11) C(16) C(15) -150.0(19)
O(6) O(11) C(15) C(16) -143.8(17)
O(6) O(11) C(16) O(5) -176(3)
O(6) O(11) C(16) C(15) 34.2(13)
C(15) O(11) C(16) O(5) 150.0(19)
C(16) O(11) C(15) O(6) 143.8(17)
O(1) O(12) C(13) C(14) 140.7(15)
O(1) O(12) C(14) O(6) 153(3)
O(1) O(12) C(14) C(13) -52(2)
O(6) O(12) C(13) O(1) -178(2)
O(6) O(12) C(13) C(14) -37(2)
O(6) O(12) C(14) C(13) 155.0(17)
C(13) O(12) C(14) O(6) -155.0(17)
C(14) O(12) C(13) O(1) -140.7(15)
S(2) C(2) C(3) S(3) -0.9(2)
S(2) C(2) C(3) S(5) -176.91(15)
S(4) C(2) C(3) S(3) 176.74(15)
S(4) C(2) C(3) S(5) 0.7(3)
S(6) C(4) C(5) S(7) -0.8(3)
S(6) C(4) C(5) S(9) 177.58(15)
S(8) C(4) C(5) S(7) -178.67(15)
S(8) C(4) C(5) S(9) -0.3(2)
N(2) C(7) C(8) N(1) -1.6(4)
N(2) C(7) C(8) C(9) -178.3(2)
N(2) C(7) C(12) C(11) 176.9(3)
C(8) C(7) C(12) C(11) -2.8(5)
C(12) C(7) C(8) N(1) 178.1(3)
C(12) C(7) C(8) C(9) 1.3(4)
N(1) C(8) C(9) C(10) -176.4(3)
C(7) C(8) C(9) C(10) 0.4(4)
C(8) C(9) C(10) C(11) -0.9(5)
C(9) C(10) C(11) C(12) -0.5(5)
C(10) C(11) C(12) C(7) 2.3(5)
O(1) C(13) C(14) O(6) 62.8(4)
O(1) C(13) C(14) O(12) 38.4(16)
O(12) C(13) C(14) O(6) 24.4(16)
O(6) C(15) C(16) O(5) -62.3(5)
O(6) C(15) C(16) O(11) -35.9(18)
O(11) C(15) C(16) O(5) -26.4(18)
O(5) C(17) C(18) O(4) 62.2(4)
O(5) C(17) C(18) O(10) -6.7(19)
O(10) C(17) C(18) O(4) 68.9(19)
O(4) C(19) C(20) O(3) -61.4(5)
O(4) C(19) C(20) O(9) -57(2)
O(9) C(19) C(20) O(3) -4(2)
O(3) C(21) C(22) O(2) 65.9(5)
O(3) C(21) C(22) O(8) 29(2)
O(8) C(21) C(22) O(2) 37(2)
O(2) C(23) C(24) O(1) -60.3(5)
O(2) C(23) C(24) O(7) -39.7(9)
O(7) C(23) C(24) O(1) -20.7(9)
